data_7121825
loop_
_publ_author_name
'Winner, Lena'
'Hermann, Alexander'
'B\'elanger-Chabot, Guillaume'
'Gonz\'alez-Belman, Oscar F'
'Jim\'enez-Halla, J Oscar C'
'Kelch, Hauke'
'Braunschweig, Holger'

_publ_section_title
;
 Cleavage of BN triple bonds by main group reagents.
;
_journal_issue 59
_journal_name_full 'Chemical communications (Cambridge, England)'
_journal_page_first 8210
_journal_page_last 8213
_journal_paper_doi 10.1039/c8cc02317d
_journal_volume 54
_journal_year 2018
_chemical_formula_moiety 'C34 H56 B N5 Si'
_chemical_formula_sum 'C34 H56 B N5 Si'
_chemical_formula_weight 573.73
_space_group_crystal_system monoclinic
_space_group_IT_number 14
_space_group_name_Hall '-P 2yn'
_space_group_name_H-M_alt 'P 1 21/n 1'
_symmetry_space_group_name_Hall '-P 2yn'
_symmetry_space_group_name_H-M 'P 1 21/n 1'
_atom_sites_solution_hydrogens geom
_atom_sites_solution_secondary iterative
_audit_creation_method SHELXL-2014/7
_audit_update_record
;
2018-03-19 deposited with the CCDC.
2018-06-12 downloaded from the CCDC.
;
_cell_angle_alpha 90
_cell_angle_beta 105.534(2)
_cell_angle_gamma 90
_cell_formula_units_Z 8
_cell_length_a 19.1168(9)
_cell_length_b 17.0388(8)
_cell_length_c 21.9556(8)
_cell_measurement_reflns_used 9889
_cell_measurement_temperature 100(2)
_cell_measurement_theta_max 30.04
_cell_measurement_theta_min 2.39
_cell_volume 6890.3(5)
_computing_cell_refinement 'Saint+ ver. V8.37A (Bruker AXS)'
_computing_data_collection 'Smart NT ver. 5.63 (Bruker AXS)'
_computing_data_reduction 'Saint+ ver. V8.37A (Bruker AXS)'
_computing_molecular_graphics 'ShelXLe (Huebschle et all, 2011)'
_computing_publication_material 'SHELXL-2014/7 (Sheldrick, 2014)'
_computing_structure_refinement 'SHELXL-2014/7 (Sheldrick, 2014)'
_computing_structure_solution 'SHELXT (Sheldrick, 2012)'
_diffrn_ambient_temperature 100(2)
_diffrn_detector 'CCD area detector (Apex1)'
_diffrn_detector_area_resol_mean 8.333
_diffrn_measured_fraction_theta_full 0.999
_diffrn_measured_fraction_theta_max 0.999
_diffrn_measurement_device_type 'Bruker SMART-APEX'
_diffrn_measurement_method '\f and \w scans'
_diffrn_radiation_type MoK\a
_diffrn_radiation_wavelength 0.71073
_diffrn_reflns_av_R_equivalents 0.0624
_diffrn_reflns_av_unetI/netI 0.0348
_diffrn_reflns_Laue_measured_fraction_full 0.999
_diffrn_reflns_Laue_measured_fraction_max 0.999
_diffrn_reflns_limit_h_max 23
_diffrn_reflns_limit_h_min -23
_diffrn_reflns_limit_k_max 21
_diffrn_reflns_limit_k_min -21
_diffrn_reflns_limit_l_max 27
_diffrn_reflns_limit_l_min -25
_diffrn_reflns_number 91458
_diffrn_reflns_point_group_measured_fraction_full 0.999
_diffrn_reflns_point_group_measured_fraction_max 0.999
_diffrn_reflns_theta_full 26.000
_diffrn_reflns_theta_max 26.371
_diffrn_reflns_theta_min 2.037
_diffrn_source 'sealed tube'
_exptl_absorpt_coefficient_mu 0.098
_exptl_absorpt_correction_T_max 0.7454
_exptl_absorpt_correction_T_min 0.6860
_exptl_absorpt_correction_type multi-scan
_exptl_absorpt_process_details 'SadAbs 2014/5 (Bruker AXS)'
_exptl_crystal_colour yellow
_exptl_crystal_density_diffrn 1.106
_exptl_crystal_description block
_exptl_crystal_F_000 2512
_exptl_crystal_size_max 0.485
_exptl_crystal_size_mid 0.386
_exptl_crystal_size_min 0.263
_refine_diff_density_max 0.338
_refine_diff_density_min -0.338
_refine_diff_density_rms 0.043
_refine_ls_extinction_method none
_refine_ls_goodness_of_fit_ref 0.906
_refine_ls_hydrogen_treatment constr
_refine_ls_matrix_type full
_refine_ls_number_parameters 797
_refine_ls_number_reflns 14074
_refine_ls_number_restraints 66
_refine_ls_restrained_S_all 0.906
_refine_ls_R_factor_all 0.0572
_refine_ls_R_factor_gt 0.0384
_refine_ls_shift/su_max 0.001
_refine_ls_shift/su_mean 0.000
_refine_ls_structure_factor_coef Fsqd
_refine_ls_weighting_details 'w=1/[\s^2^(Fo^2^)+(0.0564P)^2^+3.6361P] where P=(Fo^2^+2Fc^2^)/3'
_refine_ls_weighting_scheme calc
_refine_ls_wR_factor_gt 0.0918
_refine_ls_wR_factor_ref 0.1018
_reflns_Friedel_coverage 0.000
_reflns_number_gt 10957
_reflns_number_total 14074
_reflns_threshold_expression 'I > 2\s(I)'
_cod_data_source_file c8cc02317d2.cif
_cod_data_source_block PhiPr2amidinato2SiNtBuBtBu
_cod_depositor_comments 'Adding full bibliography for 7121824--7121826.cif.'
_cod_database_code 7121825
_shelx_shelxl_version_number 2014/7
_shelx_space_group_comment
;
The symmetry employed for this shelxl refinement is uniquely defined
by the following loop, which should always be used as a source of
symmetry information in preference to the above space-group names.
They are only intended as comments.
;

loop_
_space_group_symop_operation_xyz
'x, y, z'
'-x+1/2, y+1/2, -z+1/2'
'-x, -y, -z'
'x-1/2, -y-1/2, z-1/2'

loop_
_atom_site_label
_atom_site_type_symbol
_atom_site_fract_x
_atom_site_fract_y
_atom_site_fract_z
_atom_site_U_iso_or_equiv
_atom_site_adp_type
_atom_site_occupancy
_atom_site_site_symmetry_order
_atom_site_calc_flag
_atom_site_refinement_flags_posn
_atom_site_refinement_flags_adp
_atom_site_refinement_flags_occupancy
_atom_site_disorder_assembly
_atom_site_disorder_group
N1 N 0.73369(6) 0.50443(7) 0.58301(5) 0.0160(3) Uani 1 1 d . . . . .
B1 B 0.68462(8) 0.42907(9) 0.71265(7) 0.0116(3) Uani 1 1 d . . . . .
Si2 Si 0.72718(2) 0.44572(2) 0.63893(2) 0.01140(9) Uani 1 1 d . . . . .
B2 B 0.15482(8) 0.07376(9) 0.67337(7) 0.0119(3) Uani 1 1 d . . . . .
N2 N 0.81930(6) 0.42621(7) 0.68806(5) 0.0129(2) Uani 1 1 d . . . . .
N3 N 0.75442(6) 0.38329(7) 0.75606(5) 0.0113(2) Uani 1 1 d . . . . .
Si3 Si 0.24266(2) 0.06431(2) 0.63998(2) 0.01109(9) Uani 1 1 d . . . . .
N4 N 0.69310(6) 0.34231(7) 0.61488(5) 0.0134(2) Uani 1 1 d . . . . .
N5 N 0.62406(6) 0.36514(7) 0.68422(5) 0.0114(2) Uani 1 1 d . . . . .
N6 N 0.19743(6) 0.11370(7) 0.74006(5) 0.0118(2) Uani 1 1 d . . . . .
N8 N 0.28245(6) 0.00942(7) 0.59947(5) 0.0168(3) Uani 1 1 d . . . . .
N7 N 0.30488(6) 0.07892(7) 0.71871(5) 0.0121(2) Uani 1 1 d . . . . .
N9 N 0.11049(6) 0.14129(7) 0.62919(5) 0.0124(2) Uani 1 1 d . . . . .
C00G C 0.63545(7) 0.32430(8) 0.63563(6) 0.0122(3) Uani 1 1 d . . . . .
N10 N 0.22170(6) 0.16969(7) 0.61222(5) 0.0126(2) Uani 1 1 d . . . . .
C27_3 C 0.10556(8) 0.32594(9) 0.58492(8) 0.0245(3) Uani 1 1 d . . . . .
H27_3 H 0.1115 0.3313 0.6291 0.029 Uiso 1 1 calc R U . A 1
C1_6 C 0.07093(9) -0.04512(9) 0.62292(7) 0.0237(3) Uani 1 1 d . . . . .
H1A_6 H 0.0290 -0.0128 0.6018 0.036 Uiso 1 1 calc R U . . .
H1B_6 H 0.0542 -0.0973 0.6316 0.036 Uiso 1 1 calc R U . . .
H1C_6 H 0.1036 -0.0503 0.5955 0.036 Uiso 1 1 calc R U . . .
C2_6 C 0.11177(8) -0.00587(8) 0.68552(7) 0.0161(3) Uani 1 1 d . . . . .
C3_6 C 0.17024(9) -0.06514(9) 0.71960(8) 0.0227(3) Uani 1 1 d . . . . .
H3A_6 H 0.1468 -0.1140 0.7270 0.034 Uiso 1 1 calc R U . . .
H3B_6 H 0.1979 -0.0431 0.7601 0.034 Uiso 1 1 calc R U . . .
H3C_6 H 0.2032 -0.0760 0.6932 0.034 Uiso 1 1 calc R U . . .
C4_6 C 0.05894(9) 0.00117(10) 0.72735(8) 0.0247(3) Uani 1 1 d . . . . .
H4A_6 H 0.0214 0.0401 0.7091 0.037 Uiso 1 1 calc R U . . .
H4B_6 H 0.0857 0.0178 0.7699 0.037 Uiso 1 1 calc R U . . .
H4C_6 H 0.0361 -0.0498 0.7296 0.037 Uiso 1 1 calc R U . . .
C10_7 C 0.72656(11) 0.32482(12) 0.51399(8) 0.0207(4) Uani 0.802(3) 1 d . U P B 1
H10K_7 H 0.7448 0.2869 0.4883 0.031 Uiso 0.802(3) 1 calc R U P B 1
H10L_7 H 0.7613 0.3681 0.5262 0.031 Uiso 0.802(3) 1 calc R U P B 1
H10M_7 H 0.6797 0.3455 0.4894 0.031 Uiso 0.802(3) 1 calc R U P B 1
C11_7 C 0.71713(14) 0.28434(14) 0.57321(12) 0.0171(4) Uani 0.802(3) 1 d . U P B 1
H11_7 H 0.6786 0.2434 0.5600 0.020 Uiso 0.802(3) 1 calc R U P B 1
C12_7 C 0.78657(14) 0.2446(2) 0.61036(17) 0.0195(5) Uani 0.802(3) 1 d . U P B 1
H12A_7 H 0.8021 0.2064 0.5833 0.029 Uiso 0.802(3) 1 calc R U P B 1
H12B_7 H 0.7778 0.2177 0.6471 0.029 Uiso 0.802(3) 1 calc R U P B 1
H12C_7 H 0.8246 0.2842 0.6247 0.029 Uiso 0.802(3) 1 calc R U P B 1
C100_7 C 0.7264(7) 0.3054(6) 0.5687(6) 0.0183(6) Uani 0.198(3) 1 d . U P B 2
H100_7 H 0.7637 0.3438 0.5629 0.022 Uiso 0.198(3) 1 calc R U P B 2
C101_7 C 0.6823(4) 0.2874(5) 0.5048(3) 0.0196(7) Uani 0.198(3) 1 d . U P B 2
H10A_7 H 0.7142 0.2742 0.4780 0.029 Uiso 0.198(3) 1 calc R U P B 2
H10B_7 H 0.6527 0.3331 0.4872 0.029 Uiso 0.198(3) 1 calc R U P B 2
H10C_7 H 0.6506 0.2427 0.5063 0.029 Uiso 0.198(3) 1 calc R U P B 2
C102_7 C 0.7698(7) 0.2371(10) 0.6059(8) 0.0188(8) Uani 0.198(3) 1 d . U P B 2
H10D_7 H 0.8013 0.2146 0.5818 0.028 Uiso 0.198(3) 1 calc R U P B 2
H10E_7 H 0.7362 0.1967 0.6129 0.028 Uiso 0.198(3) 1 calc R U P B 2
H10F_7 H 0.7995 0.2562 0.6467 0.028 Uiso 0.198(3) 1 calc R U P B 2
C36_1 C 0.12060(8) 0.25481(9) 0.56037(7) 0.0177(3) Uani 1 1 d . . . C 1
C37_1 C 0.11300(9) 0.24806(11) 0.49566(7) 0.0270(4) Uani 1 1 d . . . C 1
H37_1 H 0.1241 0.1999 0.4786 0.032 Uiso 1 1 calc R U . C 1
C38_1 C 0.08917(10) 0.31166(13) 0.45611(9) 0.0389(5) Uani 1 1 d . . . C 1
H38_1 H 0.0837 0.3068 0.4120 0.047 Uiso 1 1 calc R U . C 1
C39_1 C 0.07341(10) 0.38213(12) 0.48081(10) 0.0413(5) Uani 1 1 d . . . C 1
H39_1 H 0.0568 0.4255 0.4535 0.050 Uiso 1 1 calc R U . C 1
C40_1 C 0.08168(9) 0.38962(11) 0.54475(10) 0.0357(4) Uani 1 1 d . . . C 1
H40_1 H 0.0711 0.4382 0.5616 0.043 Uiso 1 1 calc R U . C 1
C42_1 C 0.02951(7) 0.14413(9) 0.61047(7) 0.0176(3) Uani 1 1 d . . . D 1
H42_1 H 0.0142 0.0973 0.6312 0.021 Uiso 1 1 calc R U . D 1
C43_1 C -0.00544(9) 0.13269(10) 0.53979(7) 0.0272(4) Uani 1 1 d . . . D 1
H43A_1 H -0.0022 0.1817 0.5173 0.041 Uiso 1 1 calc R U . D 1
H43B_1 H -0.0565 0.1181 0.5330 0.041 Uiso 1 1 calc R U . D 1
H43C_1 H 0.0201 0.0909 0.5237 0.041 Uiso 1 1 calc R U . D 1
C44_1 C -0.00389(8) 0.21442(10) 0.63583(8) 0.0255(4) Uani 1 1 d . . . D 1
H44A_1 H -0.0014 0.2608 0.6101 0.038 Uiso 1 1 calc R U . D 1
H44B_1 H 0.0231 0.2244 0.6798 0.038 Uiso 1 1 calc R U . D 1
H44C_1 H -0.0547 0.2030 0.6338 0.038 Uiso 1 1 calc R U . D 1
C45_1 C 0.15129(7) 0.18664(8) 0.60239(6) 0.0131(3) Uani 1 1 d . . . C 1
C46_1 C 0.31214(9) 0.27037(10) 0.65753(8) 0.0266(4) Uani 1 1 d . . . E 1
H46A_1 H 0.3428 0.3119 0.6475 0.040 Uiso 1 1 calc R U . E 1
H46B_1 H 0.3426 0.2325 0.6865 0.040 Uiso 1 1 calc R U . E 1
H46C_1 H 0.2769 0.2935 0.6776 0.040 Uiso 1 1 calc R U . E 1
C47_1 C 0.27189(8) 0.22862(9) 0.59687(7) 0.0184(3) Uani 1 1 d . . . E 1
H47_1 H 0.2417 0.2686 0.5681 0.022 Uiso 1 1 calc R U . E 1
C48_1 C 0.32304(9) 0.19243(10) 0.56277(8) 0.0252(4) Uani 1 1 d . . . E 1
H48A_1 H 0.2950 0.1710 0.5222 0.038 Uiso 1 1 calc R U . E 1
H48B_1 H 0.3508 0.1502 0.5887 0.038 Uiso 1 1 calc R U . E 1
H48C_1 H 0.3565 0.2327 0.5554 0.038 Uiso 1 1 calc R U . E 1
C49_1 C 0.31619(10) -0.03103(13) 0.50479(8) 0.0362(5) Uani 1 1 d . . . F 1
H49A_1 H 0.2984 -0.0578 0.4640 0.054 Uiso 1 1 calc R U . F 1
H49B_1 H 0.3589 -0.0587 0.5305 0.054 Uiso 1 1 calc R U . F 1
H49C_1 H 0.3294 0.0231 0.4977 0.054 Uiso 1 1 calc R U . F 1
C50_1 C 0.25606(8) -0.03068(9) 0.53969(7) 0.0200(3) Uani 1 1 d . . . F 1
C51_1 C 0.18843(9) 0.00816(11) 0.49574(7) 0.0262(4) Uani 1 1 d . . . F 1
H51A_1 H 0.2003 0.0619 0.4860 0.039 Uiso 1 1 calc R U . F 1
H51B_1 H 0.1492 0.0094 0.5168 0.039 Uiso 1 1 calc R U . F 1
H51C_1 H 0.1727 -0.0221 0.4565 0.039 Uiso 1 1 calc R U . F 1
C52_1 C 0.23744(11) -0.11618(10) 0.55175(8) 0.0366(4) Uani 1 1 d . . . F 1
H52A_1 H 0.2211 -0.1440 0.5113 0.055 Uiso 1 1 calc R U . F 1
H52B_1 H 0.1987 -0.1168 0.5733 0.055 Uiso 1 1 calc R U . F 1
H52C_1 H 0.2806 -0.1422 0.5783 0.055 Uiso 1 1 calc R U . F 1
C53_1 C 0.16811(9) 0.24998(9) 0.76724(7) 0.0219(3) Uani 1 1 d . . . G 1
H53A_1 H 0.1661 0.2620 0.7231 0.033 Uiso 1 1 calc R U . G 1
H53B_1 H 0.2161 0.2639 0.7944 0.033 Uiso 1 1 calc R U . G 1
H53C_1 H 0.1308 0.2802 0.7800 0.033 Uiso 1 1 calc R U . G 1
C54_1 C 0.15471(8) 0.16238(9) 0.77371(6) 0.0158(3) Uani 1 1 d . . . G 1
H54_1 H 0.1027 0.1536 0.7505 0.019 Uiso 1 1 calc R U . G 1
C55_1 C 0.16048(9) 0.14116(10) 0.84278(7) 0.0241(4) Uani 1 1 d . . . G 1
H55A_1 H 0.1178 0.1612 0.8545 0.036 Uiso 1 1 calc R U . G 1
H55B_1 H 0.2045 0.1647 0.8702 0.036 Uiso 1 1 calc R U . G 1
H55C_1 H 0.1628 0.0840 0.8477 0.036 Uiso 1 1 calc R U . G 1
C56_1 C 0.26939(7) 0.10645(8) 0.75912(6) 0.0117(3) Uani 1 1 d . . . H 1
C57_1 C 0.31161(7) 0.12766(8) 0.82521(6) 0.0140(3) Uani 1 1 d . . . H 1
C58_1 C 0.34635(8) 0.19988(9) 0.83776(7) 0.0190(3) Uani 1 1 d . . . H 1
H58_1 H 0.3442 0.2360 0.8043 0.023 Uiso 1 1 calc R U . H 1
C59_1 C 0.38428(9) 0.21922(10) 0.89927(7) 0.0254(4) Uani 1 1 d . . . H 1
H59_1 H 0.4073 0.2689 0.9080 0.030 Uiso 1 1 calc R U . H 1
C60_1 C 0.38847(9) 0.16598(10) 0.94777(7) 0.0261(4) Uani 1 1 d . . . H 1
H60_1 H 0.4140 0.1794 0.9898 0.031 Uiso 1 1 calc R U . H 1
C61_1 C 0.35569(8) 0.09347(10) 0.93522(7) 0.0221(3) Uani 1 1 d . . . H 1
H61_1 H 0.3594 0.0569 0.9686 0.027 Uiso 1 1 calc R U . H 1
C62_1 C 0.31728(8) 0.07362(9) 0.87400(7) 0.0169(3) Uani 1 1 d . . . H 1
H62_1 H 0.2950 0.0235 0.8654 0.020 Uiso 1 1 calc R U . H 1
C63_1 C 0.37899(9) -0.04048(9) 0.74969(8) 0.0244(3) Uani 1 1 d . . . I 1
H63A_1 H 0.3574 -0.0648 0.7085 0.037 Uiso 1 1 calc R U . I 1
H63B_1 H 0.3500 -0.0539 0.7789 0.037 Uiso 1 1 calc R U . I 1
H63C_1 H 0.4286 -0.0599 0.7666 0.037 Uiso 1 1 calc R U . I 1
C64 C 0.38046(7) 0.04835(9) 0.74205(7) 0.0160(3) Uani 1 1 d . . . I 1
H64 H 0.4025 0.0717 0.7847 0.019 Uiso 1 1 calc R U . I 1
C65 C 0.42702(8) 0.07201(10) 0.69879(7) 0.0217(3) Uani 1 1 d . . . I 1
H65A H 0.4049 0.0522 0.6560 0.033 Uiso 1 1 calc R U . I 1
H65B H 0.4758 0.0497 0.7148 0.033 Uiso 1 1 calc R U . I 1
H65C H 0.4304 0.1294 0.6977 0.033 Uiso 1 1 calc R U . I 1
C66 C 0.58477(7) 0.26121(8) 0.60214(7) 0.0149(3) Uani 1 1 d . . . J 1
C67 C 0.53842(8) 0.27810(9) 0.54276(7) 0.0176(3) Uani 1 1 d . . . J 1
H67 H 0.5382 0.3292 0.5253 0.021 Uiso 1 1 calc R U . J 1
C68 C 0.49274(8) 0.22052(10) 0.50912(7) 0.0231(3) Uani 1 1 d . . . J 1
H01T H 0.4608 0.2325 0.4690 0.028 Uiso 1 1 calc R U . J 1
C69 C 0.49350(9) 0.14595(10) 0.53373(8) 0.0286(4) Uani 1 1 d . . . J 1
H02A H 0.4624 0.1066 0.5104 0.034 Uiso 1 1 calc R U . J 1
C70 C 0.53936(10) 0.12866(10) 0.59202(9) 0.0335(4) Uani 1 1 d . . . J 1
H70 H 0.5396 0.0773 0.6089 0.040 Uiso 1 1 calc R U . J 1
C71 C 0.58536(9) 0.18585(9) 0.62640(8) 0.0254(4) Uani 1 1 d . . . J 1
H01P H 0.6172 0.1733 0.6665 0.030 Uiso 1 1 calc R U . J 1
C72 C 0.55373(7) 0.36305(9) 0.70150(7) 0.0156(3) Uani 1 1 d . . . K 1
H72 H 0.5571 0.4067 0.7326 0.019 Uiso 1 1 calc R U . K 1
C73 C 0.54084(9) 0.28932(10) 0.73649(8) 0.0276(4) Uani 1 1 d . . . K 1
H02B H 0.5281 0.2456 0.7066 0.041 Uiso 1 1 calc R U . K 1
H02C H 0.5010 0.2987 0.7559 0.041 Uiso 1 1 calc R U . K 1
H02D H 0.5851 0.2763 0.7694 0.041 Uiso 1 1 calc R U . K 1
C74 C 0.48761(8) 0.38310(10) 0.64664(7) 0.0234(3) Uani 1 1 d . . . K 1
H01Q H 0.5005 0.4248 0.6209 0.035 Uiso 1 1 calc R U . K 1
H01R H 0.4478 0.4010 0.6635 0.035 Uiso 1 1 calc R U . K 1
H01S H 0.4723 0.3363 0.6205 0.035 Uiso 1 1 calc R U . K 1
C75 C 0.73285(8) 0.55895(9) 0.76505(8) 0.0221(3) Uani 1 1 d . . . L 1
H014 H 0.7429 0.5743 0.7252 0.033 Uiso 1 1 calc R U . L 1
H015 H 0.7747 0.5305 0.7914 0.033 Uiso 1 1 calc R U . L 1
H017 H 0.7238 0.6060 0.7875 0.033 Uiso 1 1 calc R U . L 1
C76 C 0.66524(8) 0.50543(8) 0.75098(7) 0.0152(3) Uani 1 1 d . . . L 1
C77 C 0.64894(8) 0.49343(9) 0.81561(7) 0.0191(3) Uani 1 1 d . . . L 1
H01G H 0.6079 0.4574 0.8106 0.029 Uiso 1 1 calc R U . L 1
H01H H 0.6369 0.5440 0.8314 0.029 Uiso 1 1 calc R U . L 1
H01I H 0.6918 0.4713 0.8457 0.029 Uiso 1 1 calc R U . L 1
C78 C 0.60282(8) 0.55364(9) 0.70819(7) 0.0207(3) Uani 1 1 d . . . L 1
H01D H 0.6135 0.5639 0.6677 0.031 Uiso 1 1 calc R U . L 1
H01E H 0.5980 0.6036 0.7289 0.031 Uiso 1 1 calc R U . L 1
H01F H 0.5574 0.5241 0.7009 0.031 Uiso 1 1 calc R U . L 1
C79 C 0.79047(9) 0.34570(10) 0.87423(7) 0.0215(3) Uani 1 1 d . . . M 1
H01A H 0.8380 0.3211 0.8791 0.032 Uiso 1 1 calc R U . M 1
H01B H 0.7672 0.3229 0.9049 0.032 Uiso 1 1 calc R U . M 1
H01C H 0.7968 0.4023 0.8816 0.032 Uiso 1 1 calc R U . M 1
C80 C 0.74258(8) 0.33118(8) 0.80697(6) 0.0137(3) Uani 1 1 d . . . M 1
H80 H 0.6917 0.3418 0.8088 0.016 Uiso 1 1 calc R U . M 1
C81 C 0.74379(8) 0.24505(9) 0.78912(7) 0.0183(3) Uani 1 1 d . . . M 1
H00A H 0.7138 0.2374 0.7457 0.027 Uiso 1 1 calc R U . M 1
H00B H 0.7246 0.2132 0.8181 0.027 Uiso 1 1 calc R U . M 1
H00C H 0.7938 0.2291 0.7920 0.027 Uiso 1 1 calc R U . M 1
C83 C 0.91779(8) 0.29260(9) 0.77713(7) 0.0185(3) Uani 1 1 d . . . N 1
H83 H 0.8920 0.2583 0.7447 0.022 Uiso 1 1 calc R U . N 1
C84 C 0.98517(8) 0.27057(10) 0.81558(7) 0.0248(3) Uani 1 1 d . . . N 1
H01V H 1.0047 0.2205 0.8103 0.030 Uiso 1 1 calc R U . N 1
C86 C 1.02387(8) 0.32130(11) 0.86149(7) 0.0265(4) Uani 1 1 d . . . N 1
H010 H 1.0703 0.3065 0.8873 0.032 Uiso 1 1 calc R U . N 1
C87 C 0.99502(9) 0.39369(10) 0.86989(7) 0.0263(4) Uani 1 1 d . . . N 1
H01W H 1.0218 0.4287 0.9012 0.032 Uiso 1 1 calc R U . N 1
C88 C 0.92713(8) 0.41517(9) 0.83259(7) 0.0221(3) Uani 1 1 d . . . N 1
H88 H 0.9071 0.4646 0.8389 0.027 Uiso 1 1 calc R U . N 1
C93 C 0.89849(9) 0.43134(10) 0.61466(7) 0.0246(3) Uani 1 1 d . . . O 1
H01M H 0.8589 0.4522 0.5804 0.037 Uiso 1 1 calc R U . O 1
H01N H 0.8982 0.3739 0.6126 0.037 Uiso 1 1 calc R U . O 1
H01O H 0.9450 0.4511 0.6102 0.037 Uiso 1 1 calc R U . O 1
C94 C 0.88967(8) 0.54668(9) 0.68366(8) 0.0233(3) Uani 1 1 d . . . O 1
H01X H 0.9355 0.5666 0.6778 0.035 Uiso 1 1 calc R U . O 1
H01Y H 0.8854 0.5618 0.7256 0.035 Uiso 1 1 calc R U . O 1
H01Z H 0.8490 0.5690 0.6512 0.035 Uiso 1 1 calc R U . O 1
C95 C 0.88816(7) 0.45743(9) 0.67802(7) 0.0175(3) Uani 1 1 d . . . O 1
H95 H 0.9294 0.4360 0.7122 0.021 Uiso 1 1 calc R U . O 1
C96 C 0.81768(7) 0.39143(8) 0.74246(6) 0.0119(3) Uani 1 1 d . . . N 1
C97 C 0.88811(7) 0.36457(8) 0.78594(6) 0.0145(3) Uani 1 1 d . . . N 1
C98 C 0.67944(10) 0.63327(9) 0.55325(8) 0.0280(4) Uani 1 1 d . . . P 1
H021 H 0.7281 0.6561 0.5613 0.042 Uiso 1 1 calc R U . P 1
H022 H 0.6628 0.6366 0.5917 0.042 Uiso 1 1 calc R U . P 1
H023 H 0.6459 0.6623 0.5191 0.042 Uiso 1 1 calc R U . P 1
C99 C 0.70669(9) 0.54430(10) 0.47290(7) 0.0236(3) Uani 1 1 d . . . P 1
H01J H 0.7086 0.4897 0.4594 0.035 Uiso 1 1 calc R U . P 1
H01K H 0.7550 0.5679 0.4808 0.035 Uiso 1 1 calc R U . P 1
H01L H 0.6723 0.5738 0.4396 0.035 Uiso 1 1 calc R U . P 1
C100 C 0.60447(8) 0.51292(10) 0.51989(8) 0.0249(3) Uani 1 1 d . . . P 1
H018 H 0.5718 0.5441 0.4867 0.037 Uiso 1 1 calc R U . P 1
H019 H 0.5877 0.5147 0.5583 0.037 Uiso 1 1 calc R U . P 1
H020 H 0.6047 0.4584 0.5057 0.037 Uiso 1 1 calc R U . P 1
C101 C 0.68175(8) 0.54676(8) 0.53396(6) 0.0154(3) Uani 1 1 d . . . P 1

loop_
_atom_site_aniso_label
_atom_site_aniso_U_11
_atom_site_aniso_U_22
_atom_site_aniso_U_33
_atom_site_aniso_U_23
_atom_site_aniso_U_13
_atom_site_aniso_U_12
N1 0.0159(6) 0.0177(6) 0.0132(6) 0.0050(5) 0.0014(5) 0.0005(5)
B1 0.0126(7) 0.0107(7) 0.0112(7) 0.0007(6) 0.0025(6) 0.0015(6)
Si2 0.01165(18) 0.01255(19) 0.00944(18) 0.00249(14) 0.00186(13) 0.00120(14)
B2 0.0114(7) 0.0118(8) 0.0111(7) 0.0009(6) 0.0009(6) -0.0008(6)
N2 0.0115(5) 0.0146(6) 0.0123(6) 0.0029(5) 0.0025(4) -0.0003(5)
N3 0.0149(6) 0.0102(6) 0.0082(5) 0.0012(4) 0.0021(4) 0.0005(4)
Si3 0.01211(18) 0.01150(19) 0.00921(17) 0.00012(14) 0.00208(13) -0.00035(14)
N4 0.0142(6) 0.0159(6) 0.0102(5) -0.0015(5) 0.0036(4) 0.0015(5)
N5 0.0109(5) 0.0133(6) 0.0105(5) -0.0006(4) 0.0035(4) 0.0001(4)
N6 0.0134(6) 0.0128(6) 0.0088(5) 0.0006(4) 0.0027(4) 0.0011(4)
N8 0.0181(6) 0.0192(7) 0.0124(6) -0.0028(5) 0.0030(5) 0.0015(5)
N7 0.0112(5) 0.0128(6) 0.0116(5) 0.0004(4) 0.0019(4) 0.0011(4)
N9 0.0101(5) 0.0136(6) 0.0123(6) 0.0013(5) 0.0010(4) -0.0006(4)
C00G 0.0132(6) 0.0111(7) 0.0111(6) 0.0014(5) 0.0010(5) 0.0028(5)
N10 0.0127(6) 0.0127(6) 0.0123(6) 0.0026(4) 0.0032(4) -0.0021(5)
C27_3 0.0203(8) 0.0184(8) 0.0330(9) 0.0066(7) 0.0041(7) -0.0005(6)
C1_6 0.0244(8) 0.0175(8) 0.0271(8) -0.0010(6) 0.0032(6) -0.0086(6)
C2_6 0.0159(7) 0.0147(7) 0.0179(7) 0.0026(6) 0.0048(6) -0.0027(6)
C3_6 0.0247(8) 0.0153(8) 0.0270(8) 0.0068(6) 0.0050(6) -0.0031(6)
C4_6 0.0227(8) 0.0266(9) 0.0270(8) 0.0067(7) 0.0107(6) -0.0064(7)
C10_7 0.0286(9) 0.0201(9) 0.0151(8) -0.0006(7) 0.0089(7) 0.0050(7)
C11_7 0.0220(9) 0.0168(10) 0.0141(7) -0.0006(7) 0.0078(6) 0.0046(8)
C12_7 0.0222(12) 0.0180(10) 0.0192(8) -0.0016(7) 0.0071(10) 0.0061(10)
C100_7 0.0229(10) 0.0178(11) 0.0154(9) -0.0011(9) 0.0073(9) 0.0058(10)
C101_7 0.0250(13) 0.0194(14) 0.0156(12) -0.0011(12) 0.0076(12) 0.0058(12)
C102_7 0.0226(15) 0.0179(14) 0.0168(12) -0.0020(12) 0.0068(13) 0.0052(14)
C36_1 0.0133(7) 0.0172(7) 0.0208(7) 0.0081(6) 0.0016(6) -0.0010(6)
C37_1 0.0257(8) 0.0328(10) 0.0210(8) 0.0106(7) 0.0039(6) 0.0010(7)
C38_1 0.0317(10) 0.0525(13) 0.0290(10) 0.0252(9) 0.0019(8) -0.0004(9)
C39_1 0.0270(9) 0.0368(11) 0.0550(13) 0.0341(10) 0.0023(8) 0.0027(8)
C40_1 0.0245(9) 0.0191(9) 0.0607(13) 0.0146(8) 0.0069(8) 0.0020(7)
C42_1 0.0107(7) 0.0214(8) 0.0192(7) 0.0039(6) 0.0013(5) -0.0010(6)
C43_1 0.0179(8) 0.0330(10) 0.0244(8) 0.0026(7) -0.0057(6) -0.0042(7)
C44_1 0.0173(7) 0.0300(9) 0.0294(9) 0.0055(7) 0.0066(6) 0.0064(7)
C45_1 0.0167(7) 0.0118(7) 0.0092(6) 0.0000(5) 0.0008(5) -0.0002(5)
C46_1 0.0274(8) 0.0224(9) 0.0306(9) -0.0015(7) 0.0091(7) -0.0126(7)
C47_1 0.0177(7) 0.0181(8) 0.0200(7) 0.0062(6) 0.0058(6) -0.0035(6)
C48_1 0.0237(8) 0.0297(9) 0.0260(8) 0.0084(7) 0.0130(7) -0.0026(7)
C49_1 0.0307(9) 0.0588(13) 0.0200(8) -0.0089(8) 0.0083(7) 0.0117(9)
C50_1 0.0236(8) 0.0234(8) 0.0128(7) -0.0053(6) 0.0045(6) 0.0035(6)
C51_1 0.0252(8) 0.0355(10) 0.0161(8) -0.0026(7) 0.0025(6) -0.0003(7)
C52_1 0.0552(12) 0.0229(9) 0.0271(9) -0.0107(7) 0.0031(8) 0.0020(8)
C53_1 0.0244(8) 0.0187(8) 0.0206(8) -0.0039(6) 0.0027(6) 0.0052(6)
C54_1 0.0156(7) 0.0193(8) 0.0125(7) -0.0003(6) 0.0039(5) 0.0052(6)
C55_1 0.0231(8) 0.0364(10) 0.0142(7) 0.0021(7) 0.0076(6) 0.0120(7)
C56_1 0.0152(7) 0.0090(6) 0.0103(6) 0.0016(5) 0.0021(5) -0.0005(5)
C57_1 0.0126(7) 0.0171(7) 0.0115(7) -0.0016(5) 0.0019(5) 0.0030(5)
C58_1 0.0200(7) 0.0198(8) 0.0154(7) 0.0000(6) 0.0018(6) -0.0010(6)
C59_1 0.0256(8) 0.0245(9) 0.0222(8) -0.0075(7) -0.0003(6) -0.0047(7)
C60_1 0.0258(8) 0.0353(10) 0.0131(7) -0.0068(7) -0.0023(6) 0.0024(7)
C61_1 0.0254(8) 0.0275(9) 0.0120(7) 0.0032(6) 0.0025(6) 0.0078(7)
C62_1 0.0183(7) 0.0180(8) 0.0141(7) 0.0005(6) 0.0040(5) 0.0034(6)
C63_1 0.0214(8) 0.0231(9) 0.0281(8) 0.0069(7) 0.0055(6) 0.0088(6)
C64 0.0109(6) 0.0208(8) 0.0145(7) 0.0006(6) 0.0005(5) 0.0034(6)
C65 0.0134(7) 0.0297(9) 0.0220(8) 0.0015(6) 0.0048(6) 0.0028(6)
C66 0.0146(7) 0.0151(7) 0.0154(7) -0.0038(5) 0.0045(5) 0.0002(5)
C67 0.0176(7) 0.0190(8) 0.0167(7) -0.0029(6) 0.0052(6) -0.0007(6)
C68 0.0169(7) 0.0313(9) 0.0203(8) -0.0097(7) 0.0034(6) -0.0013(6)
C69 0.0251(8) 0.0265(9) 0.0343(9) -0.0158(7) 0.0080(7) -0.0092(7)
C70 0.0413(10) 0.0153(8) 0.0413(10) -0.0041(7) 0.0064(8) -0.0055(7)
C71 0.0293(9) 0.0179(8) 0.0252(8) -0.0010(6) 0.0008(7) -0.0003(7)
C72 0.0136(7) 0.0195(8) 0.0156(7) -0.0028(6) 0.0072(5) -0.0011(6)
C73 0.0271(9) 0.0275(9) 0.0330(9) 0.0006(7) 0.0163(7) -0.0055(7)
C74 0.0125(7) 0.0355(10) 0.0219(8) -0.0080(7) 0.0041(6) 0.0019(6)
C75 0.0263(8) 0.0118(7) 0.0290(8) -0.0062(6) 0.0086(6) -0.0026(6)
C76 0.0181(7) 0.0122(7) 0.0156(7) -0.0008(5) 0.0051(5) 0.0010(6)
C77 0.0252(8) 0.0177(8) 0.0153(7) -0.0047(6) 0.0068(6) 0.0028(6)
C78 0.0268(8) 0.0156(7) 0.0205(8) 0.0015(6) 0.0075(6) 0.0066(6)
C79 0.0291(8) 0.0240(8) 0.0104(7) 0.0021(6) 0.0033(6) 0.0009(7)
C80 0.0177(7) 0.0133(7) 0.0105(6) 0.0028(5) 0.0045(5) -0.0004(5)
C81 0.0222(8) 0.0137(7) 0.0187(7) 0.0034(6) 0.0053(6) -0.0004(6)
C83 0.0169(7) 0.0219(8) 0.0154(7) 0.0010(6) 0.0022(6) 0.0021(6)
C84 0.0198(8) 0.0283(9) 0.0249(8) 0.0049(7) 0.0036(6) 0.0086(7)
C86 0.0151(7) 0.0398(10) 0.0211(8) 0.0093(7) -0.0013(6) 0.0032(7)
C87 0.0227(8) 0.0301(9) 0.0201(8) 0.0026(7) -0.0048(6) -0.0060(7)
C88 0.0223(8) 0.0188(8) 0.0214(8) 0.0009(6) -0.0008(6) -0.0002(6)
C93 0.0214(8) 0.0294(9) 0.0266(8) 0.0029(7) 0.0127(6) -0.0001(7)
C94 0.0197(8) 0.0236(8) 0.0240(8) 0.0019(6) 0.0017(6) -0.0069(6)
C95 0.0119(7) 0.0227(8) 0.0173(7) 0.0066(6) 0.0031(5) -0.0014(6)
C96 0.0140(7) 0.0092(7) 0.0107(6) -0.0006(5) 0.0003(5) -0.0003(5)
C97 0.0142(7) 0.0164(7) 0.0119(7) 0.0048(5) 0.0018(5) 0.0005(5)
C98 0.0387(10) 0.0181(8) 0.0260(9) 0.0045(7) 0.0066(7) 0.0048(7)
C99 0.0268(8) 0.0279(9) 0.0151(7) 0.0072(6) 0.0041(6) 0.0029(7)
C100 0.0179(8) 0.0306(9) 0.0233(8) 0.0077(7) 0.0008(6) 0.0028(7)
C101 0.0173(7) 0.0142(7) 0.0131(7) 0.0042(5) 0.0016(5) 0.0016(6)

loop_
_atom_type_symbol
_atom_type_description
_atom_type_scat_dispersion_real
_atom_type_scat_dispersion_imag
_atom_type_scat_source
C C 0.0033 0.0016 'International Tables Vol C Tables 4.2.6.8 and 6.1.1.4'
H H 0.0000 0.0000 'International Tables Vol C Tables 4.2.6.8 and 6.1.1.4'
B B 0.0013 0.0007 'International Tables Vol C Tables 4.2.6.8 and 6.1.1.4'
N N 0.0061 0.0033 'International Tables Vol C Tables 4.2.6.8 and 6.1.1.4'
Si Si 0.0817 0.0704 'International Tables Vol C Tables 4.2.6.8 and 6.1.1.4'

loop_
_geom_angle_atom_site_label_1
_geom_angle_atom_site_label_2
_geom_angle_atom_site_label_3
_geom_angle
C101 N1 Si2 134.25(10)
N5 B1 N3 107.46(10)
N5 B1 C76 120.17(11)
N3 B1 C76 110.08(11)
N5 B1 Si2 100.90(9)
N3 B1 Si2 95.42(8)
C76 B1 Si2 119.60(10)
N1 Si2 N2 107.61(6)
N1 Si2 N4 116.95(6)
N2 Si2 N4 101.47(5)
N1 Si2 B1 145.84(7)
N2 Si2 B1 91.87(6)
N4 Si2 B1 84.88(6)
N9 B2 N6 107.63(11)
N9 B2 C2_6 119.09(11)
N6 B2 C2_6 110.59(11)
N9 B2 Si3 101.28(9)
N6 B2 Si3 95.52(8)
C2_6 B2 Si3 119.74(10)
C96 N2 C95 121.45(11)
C96 N2 Si2 110.89(9)
C95 N2 Si2 126.57(9)
C96 N3 C80 124.10(11)
C96 N3 B1 118.31(11)
C80 N3 B1 117.51(11)
N8 Si3 N7 108.38(6)
N8 Si3 N10 117.37(6)
N7 Si3 N10 101.62(5)
N8 Si3 B2 144.09(7)
N7 Si3 B2 92.27(6)
N10 Si3 B2 85.22(6)
C00G N4 C100_7 133.2(5)
C00G N4 C11_7 118.17(14)
C00G N4 Si2 111.74(9)
C100_7 N4 Si2 114.0(5)
C11_7 N4 Si2 129.85(12)
C00G N5 C72 122.68(11)
C00G N5 B1 114.32(11)
C72 N5 B1 121.83(11)
C56_1 N6 C54_1 123.54(11)
C56_1 N6 B2 118.11(11)
C54_1 N6 B2 118.12(10)
C50_1 N8 Si3 132.27(10)
C56_1 N7 C64 120.74(11)
C56_1 N7 Si3 110.89(9)
C64 N7 Si3 126.91(9)
C45_1 N9 C42_1 122.88(11)
C45_1 N9 B2 113.96(11)
C42_1 N9 B2 122.28(11)
N4 C00G N5 118.49(12)
N4 C00G C66 118.73(12)
N5 C00G C66 122.74(12)
C45_1 N10 C47_1 120.01(12)
C45_1 N10 Si3 111.83(9)
C47_1 N10 Si3 127.99(9)
C36_1 C27_3 C40_1 120.02(17)
C36_1 C27_3 H27_3 120.0
C40_1 C27_3 H27_3 120.0
C2_6 C1_6 H1A_6 109.5
C2_6 C1_6 H1B_6 109.5
H1A_6 C1_6 H1B_6 109.5
C2_6 C1_6 H1C_6 109.5
H1A_6 C1_6 H1C_6 109.5
H1B_6 C1_6 H1C_6 109.5
C1_6 C2_6 C4_6 108.02(12)
C1_6 C2_6 C3_6 106.06(12)
C4_6 C2_6 C3_6 105.51(12)
C1_6 C2_6 B2 111.68(12)
C4_6 C2_6 B2 117.94(12)
C3_6 C2_6 B2 106.83(11)
C2_6 C3_6 H3A_6 109.5
C2_6 C3_6 H3B_6 109.5
H3A_6 C3_6 H3B_6 109.5
C2_6 C3_6 H3C_6 109.5
H3A_6 C3_6 H3C_6 109.5
H3B_6 C3_6 H3C_6 109.5
C2_6 C4_6 H4A_6 109.5
C2_6 C4_6 H4B_6 109.5
H4A_6 C4_6 H4B_6 109.5
C2_6 C4_6 H4C_6 109.5
H4A_6 C4_6 H4C_6 109.5
H4B_6 C4_6 H4C_6 109.5
C11_7 C10_7 H10K_7 109.5
C11_7 C10_7 H10L_7 109.5
H10K_7 C10_7 H10L_7 109.5
C11_7 C10_7 H10M_7 109.5
H10K_7 C10_7 H10M_7 109.5
H10L_7 C10_7 H10M_7 109.5
N4 C11_7 C12_7 109.4(2)
N4 C11_7 C10_7 110.36(17)
C12_7 C11_7 C10_7 111.9(2)
N4 C11_7 H11_7 108.3
C12_7 C11_7 H11_7 108.3
C10_7 C11_7 H11_7 108.3
C11_7 C12_7 H12A_7 109.5
C11_7 C12_7 H12B_7 109.5
H12A_7 C12_7 H12B_7 109.5
C11_7 C12_7 H12C_7 109.5
H12A_7 C12_7 H12C_7 109.5
H12B_7 C12_7 H12C_7 109.5
C101_7 C100_7 N4 120.4(9)
C101_7 C100_7 C102_7 116.2(11)
N4 C100_7 C102_7 103.2(10)
C101_7 C100_7 H100_7 105.2
N4 C100_7 H100_7 105.2
C102_7 C100_7 H100_7 105.2
C100_7 C101_7 H10A_7 109.5
C100_7 C101_7 H10B_7 109.5
H10A_7 C101_7 H10B_7 109.5
C100_7 C101_7 H10C_7 109.5
H10A_7 C101_7 H10C_7 109.5
H10B_7 C101_7 H10C_7 109.5
C100_7 C102_7 H10D_7 109.5
C100_7 C102_7 H10E_7 109.5
H10D_7 C102_7 H10E_7 109.5
C100_7 C102_7 H10F_7 109.5
H10D_7 C102_7 H10F_7 109.5
H10E_7 C102_7 H10F_7 109.5
C27_3 C36_1 C37_1 119.49(14)
C27_3 C36_1 C45_1 121.64(14)
C37_1 C36_1 C45_1 118.65(14)
C38_1 C37_1 C36_1 120.06(18)
C38_1 C37_1 H37_1 120.0
C36_1 C37_1 H37_1 120.0
C39_1 C38_1 C37_1 120.14(18)
C39_1 C38_1 H38_1 119.9
C37_1 C38_1 H38_1 119.9
C40_1 C39_1 C38_1 120.18(16)
C40_1 C39_1 H39_1 119.9
C38_1 C39_1 H39_1 119.9
C39_1 C40_1 C27_3 120.10(18)
C39_1 C40_1 H40_1 119.9
C27_3 C40_1 H40_1 119.9
N9 C42_1 C43_1 114.48(12)
N9 C42_1 C44_1 115.36(12)
C43_1 C42_1 C44_1 110.96(13)
N9 C42_1 H42_1 104.9
C43_1 C42_1 H42_1 104.9
C44_1 C42_1 H42_1 104.9
C42_1 C43_1 H43A_1 109.5
C42_1 C43_1 H43B_1 109.5
H43A_1 C43_1 H43B_1 109.5
C42_1 C43_1 H43C_1 109.5
H43A_1 C43_1 H43C_1 109.5
H43B_1 C43_1 H43C_1 109.5
C42_1 C44_1 H44A_1 109.5
C42_1 C44_1 H44B_1 109.5
H44A_1 C44_1 H44B_1 109.5
C42_1 C44_1 H44C_1 109.5
H44A_1 C44_1 H44C_1 109.5
H44B_1 C44_1 H44C_1 109.5
N10 C45_1 N9 118.93(12)
N10 C45_1 C36_1 118.50(12)
N9 C45_1 C36_1 122.55(12)
C47_1 C46_1 H46A_1 109.5
C47_1 C46_1 H46B_1 109.5
H46A_1 C46_1 H46B_1 109.5
C47_1 C46_1 H46C_1 109.5
H46A_1 C46_1 H46C_1 109.5
H46B_1 C46_1 H46C_1 109.5
N10 C47_1 C48_1 112.23(13)
N10 C47_1 C46_1 108.79(12)
C48_1 C47_1 C46_1 112.38(13)
N10 C47_1 H47_1 107.7
C48_1 C47_1 H47_1 107.7
C46_1 C47_1 H47_1 107.7
C47_1 C48_1 H48A_1 109.5
C47_1 C48_1 H48B_1 109.5
H48A_1 C48_1 H48B_1 109.5
C47_1 C48_1 H48C_1 109.5
H48A_1 C48_1 H48C_1 109.5
H48B_1 C48_1 H48C_1 109.5
C50_1 C49_1 H49A_1 109.5
C50_1 C49_1 H49B_1 109.5
H49A_1 C49_1 H49B_1 109.5
C50_1 C49_1 H49C_1 109.5
H49A_1 C49_1 H49C_1 109.5
H49B_1 C49_1 H49C_1 109.5
N8 C50_1 C52_1 109.37(13)
N8 C50_1 C51_1 113.33(13)
C52_1 C50_1 C51_1 108.69(14)
N8 C50_1 C49_1 109.12(13)
C52_1 C50_1 C49_1 108.61(14)
C51_1 C50_1 C49_1 107.60(13)
C50_1 C51_1 H51A_1 109.5
C50_1 C51_1 H51B_1 109.5
H51A_1 C51_1 H51B_1 109.5
C50_1 C51_1 H51C_1 109.5
H51A_1 C51_1 H51C_1 109.5
H51B_1 C51_1 H51C_1 109.5
C50_1 C52_1 H52A_1 109.5
C50_1 C52_1 H52B_1 109.5
H52A_1 C52_1 H52B_1 109.5
C50_1 C52_1 H52C_1 109.5
H52A_1 C52_1 H52C_1 109.5
H52B_1 C52_1 H52C_1 109.5
C54_1 C53_1 H53A_1 109.5
C54_1 C53_1 H53B_1 109.5
H53A_1 C53_1 H53B_1 109.5
C54_1 C53_1 H53C_1 109.5
H53A_1 C53_1 H53C_1 109.5
H53B_1 C53_1 H53C_1 109.5
N6 C54_1 C53_1 111.69(12)
N6 C54_1 C55_1 117.05(12)
C53_1 C54_1 C55_1 110.66(13)
N6 C54_1 H54_1 105.5
C53_1 C54_1 H54_1 105.5
C55_1 C54_1 H54_1 105.5
C54_1 C55_1 H55A_1 109.5
C54_1 C55_1 H55B_1 109.5
H55A_1 C55_1 H55B_1 109.5
C54_1 C55_1 H55C_1 109.5
H55A_1 C55_1 H55C_1 109.5
H55B_1 C55_1 H55C_1 109.5
N6 C56_1 N7 119.25(12)
N6 C56_1 C57_1 121.55(12)
N7 C56_1 C57_1 119.20(12)
C58_1 C57_1 C62_1 119.83(13)
C58_1 C57_1 C56_1 120.56(13)
C62_1 C57_1 C56_1 119.59(13)
C57_1 C58_1 C59_1 119.96(14)
C57_1 C58_1 H58_1 120.0
C59_1 C58_1 H58_1 120.0
C60_1 C59_1 C58_1 119.95(15)
C60_1 C59_1 H59_1 120.0
C58_1 C59_1 H59_1 120.0
C61_1 C60_1 C59_1 120.23(14)
C61_1 C60_1 H60_1 119.9
C59_1 C60_1 H60_1 119.9
C60_1 C61_1 C62_1 120.36(14)
C60_1 C61_1 H61_1 119.8
C62_1 C61_1 H61_1 119.8
C61_1 C62_1 C57_1 119.62(14)
C61_1 C62_1 H62_1 120.2
C57_1 C62_1 H62_1 120.2
C64 C63_1 H63A_1 109.5
C64 C63_1 H63B_1 109.5
H63A_1 C63_1 H63B_1 109.5
C64 C63_1 H63C_1 109.5
H63A_1 C63_1 H63C_1 109.5
H63B_1 C63_1 H63C_1 109.5
N7 C64 C65 111.60(11)
N7 C64 C63_1 109.87(12)
C65 C64 C63_1 111.30(13)
N7 C64 H64 108.0
C65 C64 H64 108.0
C63_1 C64 H64 108.0
C64 C65 H65A 109.5
C64 C65 H65B 109.5
H65A C65 H65B 109.5
C64 C65 H65C 109.5
H65A C65 H65C 109.5
H65B C65 H65C 109.5
C71 C66 C67 119.12(13)
C71 C66 C00G 122.42(13)
C67 C66 C00G 118.35(13)
C68 C67 C66 120.19(14)
C68 C67 H67 119.9
C66 C67 H67 119.9
C69 C68 C67 120.26(15)
C69 C68 H01T 119.9
C67 C68 H01T 119.9
C70 C69 C68 119.93(15)
C70 C69 H02A 120.0
C68 C69 H02A 120.0
C69 C70 C71 120.48(16)
C69 C70 H70 119.8
C71 C70 H70 119.8
C66 C71 C70 120.01(15)
C66 C71 H01P 120.0
C70 C71 H01P 120.0
N5 C72 C73 115.18(12)
N5 C72 C74 113.86(12)
C73 C72 C74 111.63(13)
N5 C72 H72 105.0
C73 C72 H72 105.0
C74 C72 H72 105.0
C72 C73 H02B 109.5
C72 C73 H02C 109.5
H02B C73 H02C 109.5
C72 C73 H02D 109.5
H02B C73 H02D 109.5
H02C C73 H02D 109.5
C72 C74 H01Q 109.5
C72 C74 H01R 109.5
H01Q C74 H01R 109.5
C72 C74 H01S 109.5
H01Q C74 H01S 109.5
H01R C74 H01S 109.5
C76 C75 H014 109.5
C76 C75 H015 109.5
H014 C75 H015 109.5
C76 C75 H017 109.5
H014 C75 H017 109.5
H015 C75 H017 109.5
C78 C76 C75 106.07(12)
C78 C76 C77 108.44(12)
C75 C76 C77 104.96(12)
C78 C76 B1 110.68(11)
C75 C76 B1 106.17(11)
C77 C76 B1 119.57(12)
C76 C77 H01G 109.5
C76 C77 H01H 109.5
H01G C77 H01H 109.5
C76 C77 H01I 109.5
H01G C77 H01I 109.5
H01H C77 H01I 109.5
C76 C78 H01D 109.5
C76 C78 H01E 109.5
H01D C78 H01E 109.5
C76 C78 H01F 109.5
H01D C78 H01F 109.5
H01E C78 H01F 109.5
C80 C79 H01A 109.5
C80 C79 H01B 109.5
H01A C79 H01B 109.5
C80 C79 H01C 109.5
H01A C79 H01C 109.5
H01B C79 H01C 109.5
N3 C80 C81 111.44(11)
N3 C80 C79 116.99(12)
C81 C80 C79 110.93(12)
N3 C80 H80 105.5
C81 C80 H80 105.5
C79 C80 H80 105.5
C80 C81 H00A 109.5
C80 C81 H00B 109.5
H00A C81 H00B 109.5
C80 C81 H00C 109.5
H00A C81 H00C 109.5
H00B C81 H00C 109.5
C97 C83 C84 120.10(14)
C97 C83 H83 119.9
C84 C83 H83 120.0
C86 C84 C83 120.15(15)
C86 C84 H01V 119.9
C83 C84 H01V 119.9
C84 C86 C87 120.00(14)
C84 C86 H010 120.0
C87 C86 H010 120.0
C86 C87 C88 120.04(15)
C86 C87 H01W 120.0
C88 C87 H01W 120.0
C87 C88 C97 120.24(15)
C87 C88 H88 119.9
C97 C88 H88 119.9
C95 C93 H01M 109.5
C95 C93 H01N 109.5
H01M C93 H01N 109.5
C95 C93 H01O 109.5
H01M C93 H01O 109.5
H01N C93 H01O 109.5
C95 C94 H01X 109.5
C95 C94 H01Y 109.5
H01X C94 H01Y 109.5
C95 C94 H01Z 109.5
H01X C94 H01Z 109.5
H01Y C94 H01Z 109.5
N2 C95 C93 111.52(12)
N2 C95 C94 110.01(12)
C93 C95 C94 111.16(13)
N2 C95 H95 108.0
C93 C95 H95 108.0
C94 C95 H95 108.0
N3 C96 N2 119.08(12)
N3 C96 C97 122.81(12)
N2 C96 C97 118.10(12)
C83 C97 C88 119.45(13)
C83 C97 C96 120.85(13)
C88 C97 C96 119.50(13)
C101 C98 H021 109.5
C101 C98 H022 109.5
H021 C98 H022 109.5
C101 C98 H023 109.5
H021 C98 H023 109.5
H022 C98 H023 109.5
C101 C99 H01J 109.5
C101 C99 H01K 109.5
H01J C99 H01K 109.5
C101 C99 H01L 109.5
H01J C99 H01L 109.5
H01K C99 H01L 109.5
C101 C100 H018 109.5
C101 C100 H019 109.5
H018 C100 H019 109.5
C101 C100 H020 109.5
H018 C100 H020 109.5
H019 C100 H020 109.5
N1 C101 C98 109.73(12)
N1 C101 C100 113.17(12)
C98 C101 C100 108.54(13)
N1 C101 C99 108.90(12)
C98 C101 C99 107.73(12)
C100 C101 C99 108.64(12)

loop_
_geom_bond_atom_site_label_1
_geom_bond_atom_site_label_2
_geom_bond_distance
N1 C101 1.4467(17)
N1 Si2 1.6141(12)
B1 N5 1.5905(18)
B1 N3 1.6174(18)
B1 C76 1.645(2)
B1 Si2 2.0169(16)
Si2 N2 1.8325(12)
Si2 N4 1.9035(13)
B2 N9 1.5946(18)
B2 N6 1.6223(18)
B2 C2_6 1.645(2)
B2 Si3 2.0105(16)
N2 C96 1.3411(17)
N2 C95 1.4899(18)
N3 C96 1.3282(18)
N3 C80 1.4915(17)
Si3 N8 1.6145(12)
Si3 N7 1.8340(12)
Si3 N10 1.9040(12)
N4 C00G 1.3360(18)
N4 C100_7 1.475(12)
N4 C11_7 1.500(3)
N5 C00G 1.3395(17)
N5 C72 1.4919(17)
N6 C56_1 1.3321(17)
N6 C54_1 1.4912(17)
N8 C50_1 1.4455(18)
N7 C56_1 1.3379(18)
N7 C64 1.4917(17)
N9 C45_1 1.3406(18)
N9 C42_1 1.4924(17)
C00G C66 1.5011(19)
N10 C45_1 1.3366(18)
N10 C47_1 1.4885(18)
C27_3 C36_1 1.388(2)
C27_3 C40_1 1.396(2)
C27_3 H27_3 0.9500
C1_6 C2_6 1.540(2)
C1_6 H1A_6 0.9800
C1_6 H1B_6 0.9800
C1_6 H1C_6 0.9800
C2_6 C4_6 1.541(2)
C2_6 C3_6 1.543(2)
C3_6 H3A_6 0.9800
C3_6 H3B_6 0.9800
C3_6 H3C_6 0.9800
C4_6 H4A_6 0.9800
C4_6 H4B_6 0.9800
C4_6 H4C_6 0.9800
C10_7 C11_7 1.524(3)
C10_7 H10K_7 0.9800
C10_7 H10L_7 0.9800
C10_7 H10M_7 0.9800
C11_7 C12_7 1.519(4)
C11_7 H11_7 1.0000
C12_7 H12A_7 0.9800
C12_7 H12B_7 0.9800
C12_7 H12C_7 0.9800
C100_7 C101_7 1.463(14)
C100_7 C102_7 1.53(2)
C100_7 H100_7 1.0000
C101_7 H10A_7 0.9800
C101_7 H10B_7 0.9800
C101_7 H10C_7 0.9800
C102_7 H10D_7 0.9800
C102_7 H10E_7 0.9800
C102_7 H10F_7 0.9800
C36_1 C37_1 1.394(2)
C36_1 C45_1 1.5015(19)
C37_1 C38_1 1.387(2)
C37_1 H37_1 0.9500
C38_1 C39_1 1.384(3)
C38_1 H38_1 0.9500
C39_1 C40_1 1.376(3)
C39_1 H39_1 0.9500
C40_1 H40_1 0.9500
C42_1 C43_1 1.529(2)
C42_1 C44_1 1.530(2)
C42_1 H42_1 1.0000
C43_1 H43A_1 0.9800
C43_1 H43B_1 0.9800
C43_1 H43C_1 0.9800
C44_1 H44A_1 0.9800
C44_1 H44B_1 0.9800
C44_1 H44C_1 0.9800
C46_1 C47_1 1.524(2)
C46_1 H46A_1 0.9800
C46_1 H46B_1 0.9800
C46_1 H46C_1 0.9800
C47_1 C48_1 1.513(2)
C47_1 H47_1 1.0000
C48_1 H48A_1 0.9800
C48_1 H48B_1 0.9800
C48_1 H48C_1 0.9800
C49_1 C50_1 1.543(2)
C49_1 H49A_1 0.9800
C49_1 H49B_1 0.9800
C49_1 H49C_1 0.9800
C50_1 C52_1 1.539(2)
C50_1 C51_1 1.540(2)
C51_1 H51A_1 0.9800
C51_1 H51B_1 0.9800
C51_1 H51C_1 0.9800
C52_1 H52A_1 0.9800
C52_1 H52B_1 0.9800
C52_1 H52C_1 0.9800
C53_1 C54_1 1.528(2)
C53_1 H53A_1 0.9800
C53_1 H53B_1 0.9800
C53_1 H53C_1 0.9800
C54_1 C55_1 1.534(2)
C54_1 H54_1 1.0000
C55_1 H55A_1 0.9800
C55_1 H55B_1 0.9800
C55_1 H55C_1 0.9800
C56_1 C57_1 1.5035(18)
C57_1 C58_1 1.390(2)
C57_1 C62_1 1.395(2)
C58_1 C59_1 1.390(2)
C58_1 H58_1 0.9500
C59_1 C60_1 1.385(2)
C59_1 H59_1 0.9500
C60_1 C61_1 1.379(2)
C60_1 H60_1 0.9500
C61_1 C62_1 1.390(2)
C61_1 H61_1 0.9500
C62_1 H62_1 0.9500
C63_1 C64 1.524(2)
C63_1 H63A_1 0.9800
C63_1 H63B_1 0.9800
C63_1 H63C_1 0.9800
C64 C65 1.520(2)
C64 H64 1.0000
C65 H65A 0.9800
C65 H65B 0.9800
C65 H65C 0.9800
C66 C71 1.389(2)
C66 C67 1.396(2)
C67 C68 1.388(2)
C67 H67 0.9500
C68 C69 1.379(2)
C68 H01T 0.9500
C69 C70 1.376(3)
C69 H02A 0.9500
C70 C71 1.392(2)
C70 H70 0.9500
C71 H01P 0.9500
C72 C73 1.527(2)
C72 C74 1.533(2)
C72 H72 1.0000
C73 H02B 0.9800
C73 H02C 0.9800
C73 H02D 0.9800
C74 H01Q 0.9800
C74 H01R 0.9800
C74 H01S 0.9800
C75 C76 1.544(2)
C75 H014 0.9800
C75 H015 0.9800
C75 H017 0.9800
C76 C78 1.543(2)
C76 C77 1.546(2)
C77 H01G 0.9800
C77 H01H 0.9800
C77 H01I 0.9800
C78 H01D 0.9800
C78 H01E 0.9800
C78 H01F 0.9800
C79 C80 1.5348(19)
C79 H01A 0.9800
C79 H01B 0.9800
C79 H01C 0.9800
C80 C81 1.521(2)
C80 H80 1.0000
C81 H00A 0.9800
C81 H00B 0.9800
C81 H00C 0.9800
C83 C97 1.386(2)
C83 C84 1.389(2)
C83 H83 0.9500
C84 C86 1.382(2)
C84 H01V 0.9500
C86 C87 1.383(2)
C86 H010 0.9500
C87 C88 1.385(2)
C87 H01W 0.9500
C88 C97 1.393(2)
C88 H88 0.9500
C93 C95 1.523(2)
C93 H01M 0.9800
C93 H01N 0.9800
C93 H01O 0.9800
C94 C95 1.525(2)
C94 H01X 0.9800
C94 H01Y 0.9800
C94 H01Z 0.9800
C95 H95 1.0000
C96 C97 1.4984(18)
C98 C101 1.538(2)
C98 H021 0.9800
C98 H022 0.9800
C98 H023 0.9800
C99 C101 1.539(2)
C99 H01J 0.9800
C99 H01K 0.9800
C99 H01L 0.9800
C100 C101 1.538(2)
C100 H018 0.9800
C100 H019 0.9800
C100 H020 0.9800

loop_
_geom_torsion_atom_site_label_1
_geom_torsion_atom_site_label_2
_geom_torsion_atom_site_label_3
_geom_torsion_atom_site_label_4
_geom_torsion
C101 N1 Si2 N2 -172.79(13)
C101 N1 Si2 N4 73.92(15)
C101 N1 Si2 B1 -50.9(2)
N1 Si2 N2 C96 167.17(10)
N4 Si2 N2 C96 -69.49(10)
B1 Si2 N2 C96 15.66(10)
N1 Si2 N2 C95 -0.97(13)
N4 Si2 N2 C95 122.37(12)
B1 Si2 N2 C95 -152.49(12)
N5 B1 N3 C96 122.55(12)
C76 B1 N3 C96 -104.93(14)
Si2 B1 N3 C96 19.32(13)
N5 B1 N3 C80 -54.38(14)
C76 B1 N3 C80 78.14(14)
Si2 B1 N3 C80 -157.61(9)
N3 B1 N5 C00G -77.44(13)
C76 B1 N5 C00G 155.77(12)
Si2 B1 N5 C00G 21.85(12)
N3 B1 N5 C72 114.63(13)
C76 B1 N5 C72 -12.17(18)
Si2 B1 N5 C72 -146.09(10)
N9 B2 N6 C56_1 -122.46(12)
C2_6 B2 N6 C56_1 105.90(14)
Si3 B2 N6 C56_1 -18.75(13)
N9 B2 N6 C54_1 52.21(15)
C2_6 B2 N6 C54_1 -79.42(14)
Si3 B2 N6 C54_1 155.92(10)
N7 Si3 N8 C50_1 168.61(13)
N10 Si3 N8 C50_1 -77.12(15)
B2 Si3 N8 C50_1 46.6(2)
N8 Si3 N7 C56_1 -164.26(10)
N10 Si3 N7 C56_1 71.48(10)
B2 Si3 N7 C56_1 -14.11(10)
N8 Si3 N7 C64 1.86(13)
N10 Si3 N7 C64 -122.40(11)
B2 Si3 N7 C64 152.01(12)
N6 B2 N9 C45_1 78.12(14)
C2_6 B2 N9 C45_1 -155.07(12)
Si3 B2 N9 C45_1 -21.45(13)
N6 B2 N9 C42_1 -112.33(13)
C2_6 B2 N9 C42_1 14.48(19)
Si3 B2 N9 C42_1 148.09(10)
C100_7 N4 C00G N5 172.1(6)
C11_7 N4 C00G N5 163.96(14)
Si2 N4 C00G N5 -21.05(15)
C11_7 N4 C00G C66 -18.2(2)
Si2 N4 C00G C66 156.81(10)
C72 N5 C00G N4 165.55(12)
B1 N5 C00G N4 -2.27(17)
C72 N5 C00G C66 -12.2(2)
B1 N5 C00G C66 179.96(12)
N9 B2 C2_6 C1_6 54.72(17)
N6 B2 C2_6 C1_6 -179.88(11)
Si3 B2 C2_6 C1_6 -70.43(14)
N9 B2 C2_6 C4_6 -71.27(17)
N6 B2 C2_6 C4_6 54.13(16)
Si3 B2 C2_6 C4_6 163.58(10)
N9 B2 C2_6 C3_6 170.27(12)
N6 B2 C2_6 C3_6 -64.33(14)
Si3 B2 C2_6 C3_6 45.12(15)
C00G N4 C11_7 C12_7 -106.8(2)
Si2 N4 C11_7 C12_7 79.3(2)
C00G N4 C11_7 C10_7 129.63(17)
Si2 N4 C11_7 C10_7 -44.3(2)
C00G N4 C100_7 C101_7 52.5(11)
Si2 N4 C100_7 C101_7 -114.1(8)
C00G N4 C100_7 C102_7 -79.1(11)
Si2 N4 C100_7 C102_7 114.3(8)
C40_1 C27_3 C36_1 C37_1 1.2(2)
C40_1 C27_3 C36_1 C45_1 175.69(14)
C27_3 C36_1 C37_1 C38_1 -1.3(2)
C45_1 C36_1 C37_1 C38_1 -175.91(15)
C36_1 C37_1 C38_1 C39_1 0.5(3)
C37_1 C38_1 C39_1 C40_1 0.4(3)
C38_1 C39_1 C40_1 C27_3 -0.4(3)
C36_1 C27_3 C40_1 C39_1 -0.4(3)
C45_1 N9 C42_1 C43_1 53.98(18)
B2 N9 C42_1 C43_1 -114.63(15)
C45_1 N9 C42_1 C44_1 -76.62(17)
B2 N9 C42_1 C44_1 114.77(14)
C47_1 N10 C45_1 N9 -165.07(12)
Si3 N10 C45_1 N9 19.31(15)
C47_1 N10 C45_1 C36_1 16.38(19)
Si3 N10 C45_1 C36_1 -159.24(10)
C42_1 N9 C45_1 N10 -166.44(12)
B2 N9 C45_1 N10 3.04(17)
C42_1 N9 C45_1 C36_1 12.1(2)
B2 N9 C45_1 C36_1 -178.47(12)
C27_3 C36_1 C45_1 N10 -103.94(17)
C37_1 C36_1 C45_1 N10 70.57(18)
C27_3 C36_1 C45_1 N9 77.56(19)
C37_1 C36_1 C45_1 N9 -107.93(17)
C45_1 N10 C47_1 C48_1 -135.88(13)
Si3 N10 C47_1 C48_1 38.96(17)
C45_1 N10 C47_1 C46_1 99.13(15)
Si3 N10 C47_1 C46_1 -86.03(15)
Si3 N8 C50_1 C52_1 -95.39(17)
Si3 N8 C50_1 C51_1 26.0(2)
Si3 N8 C50_1 C49_1 145.92(13)
C56_1 N6 C54_1 C53_1 69.66(16)
B2 N6 C54_1 C53_1 -104.70(13)
C56_1 N6 C54_1 C55_1 -59.35(18)
B2 N6 C54_1 C55_1 126.29(14)
C54_1 N6 C56_1 N7 -163.10(12)
B2 N6 C56_1 N7 11.26(18)
C54_1 N6 C56_1 C57_1 17.6(2)
B2 N6 C56_1 C57_1 -168.07(12)
C64 N7 C56_1 N6 -162.29(12)
Si3 N7 C56_1 N6 4.82(16)
C64 N7 C56_1 C57_1 17.06(19)
Si3 N7 C56_1 C57_1 -175.84(10)
N6 C56_1 C57_1 C58_1 -98.81(17)
N7 C56_1 C57_1 C58_1 81.87(17)
N6 C56_1 C57_1 C62_1 82.66(17)
N7 C56_1 C57_1 C62_1 -96.66(16)
C62_1 C57_1 C58_1 C59_1 -2.5(2)
C56_1 C57_1 C58_1 C59_1 179.02(14)
C57_1 C58_1 C59_1 C60_1 1.1(2)
C58_1 C59_1 C60_1 C61_1 0.6(2)
C59_1 C60_1 C61_1 C62_1 -1.0(2)
C60_1 C61_1 C62_1 C57_1 -0.4(2)
C58_1 C57_1 C62_1 C61_1 2.1(2)
C56_1 C57_1 C62_1 C61_1 -179.36(13)
C56_1 N7 C64 C65 -140.79(13)
Si3 N7 C64 C65 54.32(16)
C56_1 N7 C64 C63_1 95.25(15)
Si3 N7 C64 C63_1 -69.64(15)
N4 C00G C66 C71 102.69(17)
N5 C00G C66 C71 -79.54(19)
N4 C00G C66 C67 -73.53(17)
N5 C00G C66 C67 104.23(16)
C71 C66 C67 C68 1.1(2)
C00G C66 C67 C68 177.49(13)
C66 C67 C68 C69 -0.9(2)
C67 C68 C69 C70 0.4(2)
C68 C69 C70 C71 -0.3(3)
C67 C66 C71 C70 -1.0(2)
C00G C66 C71 C70 -177.16(15)
C69 C70 C71 C66 0.5(3)
C00G N5 C72 C73 76.81(17)
B1 N5 C72 C73 -116.27(14)
C00G N5 C72 C74 -53.99(18)
B1 N5 C72 C74 112.93(14)
N5 B1 C76 C78 -59.15(16)
N3 B1 C76 C78 175.27(11)
Si2 B1 C76 C78 66.41(14)
N5 B1 C76 C75 -173.83(12)
N3 B1 C76 C75 60.59(14)
Si2 B1 C76 C75 -48.26(14)
N5 B1 C76 C77 67.91(17)
N3 B1 C76 C77 -57.67(16)
Si2 B1 C76 C77 -166.52(10)
C96 N3 C80 C81 -71.87(16)
B1 N3 C80 C81 104.86(13)
C96 N3 C80 C79 57.22(18)
B1 N3 C80 C79 -126.04(13)
C97 C83 C84 C86 -2.0(2)
C83 C84 C86 C87 1.0(2)
C84 C86 C87 C88 0.4(3)
C86 C87 C88 C97 -0.9(2)
C96 N2 C95 C93 132.17(14)
Si2 N2 C95 C93 -60.84(16)
C96 N2 C95 C94 -104.01(15)
Si2 N2 C95 C94 62.99(15)
C80 N3 C96 N2 166.06(12)
B1 N3 C96 N2 -10.65(18)
C80 N3 C96 C97 -15.0(2)
B1 N3 C96 C97 168.27(12)
C95 N2 C96 N3 162.39(13)
Si2 N2 C96 N3 -6.46(16)
C95 N2 C96 C97 -16.58(19)
Si2 N2 C96 C97 174.57(10)
C84 C83 C97 C88 1.5(2)
C84 C83 C97 C96 176.24(14)
C87 C88 C97 C83 0.0(2)
C87 C88 C97 C96 -174.86(14)
N3 C96 C97 C83 97.35(17)
N2 C96 C97 C83 -83.71(17)
N3 C96 C97 C88 -87.88(18)
N2 C96 C97 C88 91.05(17)
Si2 N1 C101 C98 101.59(16)
Si2 N1 C101 C100 -19.8(2)
Si2 N1 C101 C99 -140.72(13)
